data_4118576
loop_
_publ_author_name
'Liang Zhang'
'Jianhua Cheng'
'B\'eatrice Carry'
'Zhaomin Hou'

_publ_section_title
;
 Catalytic Boracarboxylation of Alkynes with Diborane and Carbon Dioxide
 by an N-Heterocyclic Carbene Copper Catalyst
;
_journal_name_full 'Journal of the American Chemical Society'
_journal_page_first 14314
_journal_page_last 14317
_journal_paper_doi 10.1021/ja3063474
_journal_volume 134
_journal_year 2012
_chemical_formula_sum 'C48 H58 B Cu N2 O4'
_chemical_formula_weight 801.31
_chemical_name_systematic
; 
 ? 
;
_space_group_IT_number 14
_symmetry_cell_setting monoclinic
_symmetry_space_group_name_Hall '-P 2yn'
_symmetry_space_group_name_H-M 'P 1 21/n 1'
_atom_sites_solution_hydrogens geom
_atom_sites_solution_primary direct
_atom_sites_solution_secondary difmap
_audit_creation_method SHELXL-97
_cell_angle_alpha 90.00
_cell_angle_beta 97.555(4)
_cell_angle_gamma 90.00
_cell_formula_units_Z 4
_cell_length_a 10.384(2)
_cell_length_b 24.651(6)
_cell_length_c 18.961(4)
_cell_measurement_temperature 163(2)
_cell_volume 4811.4(18)
_computing_cell_refinement 'Bruker SMART'
_computing_data_collection 'Bruker SMART'
_computing_data_reduction 'Bruker SHELXTL'
_computing_molecular_graphics 'Ortep-3 for Windows (Farrugia, 1997)'
_computing_publication_material 'WinGX publication routines (Farrugia, 1999)'
_computing_structure_refinement 'SHELXS-97 (Sheldrick, 2008)'
_computing_structure_solution 'SHELXS-97 (Sheldrick, 2008)'
_diffrn_ambient_temperature 163(2)
_diffrn_measured_fraction_theta_full 0.997
_diffrn_measured_fraction_theta_max 0.997
_diffrn_measurement_device_type 'CCD area detector'
_diffrn_measurement_method 'phi and omega scans'
_diffrn_radiation_monochromator graphite
_diffrn_radiation_source 'fine-focus sealed tube'
_diffrn_radiation_type MoK\a
_diffrn_radiation_wavelength 0.71073
_diffrn_reflns_av_R_equivalents 0.0539
_diffrn_reflns_av_sigmaI/netI 0.0673
_diffrn_reflns_limit_h_max 12
_diffrn_reflns_limit_h_min -12
_diffrn_reflns_limit_k_max 29
_diffrn_reflns_limit_k_min -29
_diffrn_reflns_limit_l_max 15
_diffrn_reflns_limit_l_min -22
_diffrn_reflns_number 25913
_diffrn_reflns_theta_full 25.00
_diffrn_reflns_theta_max 25.00
_diffrn_reflns_theta_min 1.36
_exptl_absorpt_coefficient_mu 0.494
_exptl_absorpt_correction_T_max 0.8864
_exptl_absorpt_correction_T_min 0.7974
_exptl_absorpt_correction_type empirical
_exptl_absorpt_process_details 'SADABS (Sheldrick, 2008)'
_exptl_crystal_colour Colorless
_exptl_crystal_density_diffrn 1.106
_exptl_crystal_description block
_exptl_crystal_F_000 1704
_exptl_crystal_size_max 0.48
_exptl_crystal_size_mid 0.38
_exptl_crystal_size_min 0.25
_platon_squeeze_details
;
One disordered THF molecule per formual unit of Complex 2
was not modelled and the disordered density was taken into account
using the SQUEEZE/PLATON procedure.(Sluis, P. van der; Spek, A. L. Acta 
Crystallogr. 1990, A46, 194?01) as implemented in PLATON (Spek, A.L. Acta
Crystallogr. 1990, A46, C34; Spek, A.L. J. Appl. Cryst. 2003, 36, 7?3.
PLATON - a multipurpose crystallographic tool.  Utrecht University,
Utrecht, The Netherlands). 
;
_refine_diff_density_max 0.417
_refine_diff_density_min -0.343
_refine_diff_density_rms 0.054
_refine_ls_extinction_method none
_refine_ls_goodness_of_fit_ref 1.030
_refine_ls_hydrogen_treatment constr
_refine_ls_matrix_type full
_refine_ls_number_parameters 519
_refine_ls_number_reflns 8458
_refine_ls_number_restraints 12
_refine_ls_restrained_S_all 1.030
_refine_ls_R_factor_all 0.0673
_refine_ls_R_factor_gt 0.0463
_refine_ls_shift/su_max 0.001
_refine_ls_shift/su_mean 0.000
_refine_ls_structure_factor_coef Fsqd
_refine_ls_weighting_details 'calc w=1/[\s^2^(Fo^2^)+(0.0480P)^2^+0.0000P] where P=(Fo^2^+2Fc^2^)/3'
_refine_ls_weighting_scheme calc
_refine_ls_wR_factor_gt 0.1028
_refine_ls_wR_factor_ref 0.1097
_reflns_number_gt 6110
_reflns_number_total 8458
_reflns_threshold_expression >2sigma(I)
_cod_data_source_file ja3063474_si_002_2.cif
_cod_data_source_block 2
_cod_original_cell_volume 4811.4(19)
_cod_database_code 4118576

loop_
_symmetry_equiv_pos_as_xyz
'x, y, z'
'-x+1/2, y+1/2, -z+1/2'
'-x, -y, -z'
'x-1/2, -y-1/2, z-1/2'

loop_
_atom_site_label
_atom_site_type_symbol
_atom_site_fract_x
_atom_site_fract_y
_atom_site_fract_z
_atom_site_U_iso_or_equiv
_atom_site_adp_type
_atom_site_occupancy
_atom_site_symmetry_multiplicity
_atom_site_calc_flag
_atom_site_refinement_flags
_atom_site_disorder_assembly
_atom_site_disorder_group
C1 C 0.3934(2) 0.60763(9) 0.24962(13) 0.0225(5) Uani 1 1 d . . .
C2 C 0.1752(2) 0.59619(9) 0.24405(13) 0.0279(6) Uani 1 1 d . . .
H2 H 0.0849 0.5978 0.2274 0.033 Uiso 1 1 calc R . .
C3 C 0.2308(2) 0.57387(10) 0.30471(13) 0.0281(6) Uani 1 1 d . . .
H3 H 0.1873 0.5563 0.3394 0.034 Uiso 1 1 calc R . .
C4 C 0.4609(2) 0.56370(10) 0.36498(13) 0.0257(6) Uani 1 1 d . . .
C5 C 0.5123(2) 0.51156(10) 0.36156(14) 0.0323(6) Uani 1 1 d . B .
C6 C 0.4705(3) 0.47401(11) 0.29935(17) 0.0501(6) Uani 1 1 d D . .
H6 H 0.4180 0.4952 0.2608 0.060 Uiso 1 1 calc R A 1
C7 C 0.5774(5) 0.4719(3) 0.2488(3) 0.0501(6) Uani 0.616(7) 1 d PD B 2
H7A H 0.5491 0.4479 0.2086 0.075 Uiso 0.616(7) 1 calc PR B 2
H7B H 0.6584 0.4581 0.2749 0.075 Uiso 0.616(7) 1 calc PR B 2
H7C H 0.5918 0.5085 0.2311 0.075 Uiso 0.616(7) 1 calc PR B 2
C8 C 0.4357(7) 0.4173(2) 0.3199(3) 0.0501(6) Uani 0.616(7) 1 d PD B 2
H8A H 0.4099 0.3959 0.2769 0.075 Uiso 0.616(7) 1 calc PR B 2
H8B H 0.3634 0.4189 0.3483 0.075 Uiso 0.616(7) 1 calc PR B 2
H8C H 0.5111 0.4004 0.3480 0.075 Uiso 0.616(7) 1 calc PR B 2
C7' C 0.5877(8) 0.4491(4) 0.2696(5) 0.0501(6) Uani 0.384(7) 1 d PD B 1
H7'1 H 0.5571 0.4254 0.2294 0.075 Uiso 0.384(7) 1 calc PR B 1
H7'2 H 0.6393 0.4279 0.3068 0.075 Uiso 0.384(7) 1 calc PR B 1
H7'3 H 0.6414 0.4781 0.2535 0.075 Uiso 0.384(7) 1 calc PR B 1
C8' C 0.3822(10) 0.4310(3) 0.3277(5) 0.0501(6) Uani 0.384(7) 1 d PD B 1
H8'1 H 0.3519 0.4054 0.2896 0.075 Uiso 0.384(7) 1 calc PR B 1
H8'2 H 0.3073 0.4489 0.3441 0.075 Uiso 0.384(7) 1 calc PR B 1
H8'3 H 0.4314 0.4113 0.3674 0.075 Uiso 0.384(7) 1 calc PR B 1
C9 C 0.6073(3) 0.49669(12) 0.41653(15) 0.0415(7) Uani 1 1 d . . .
H9 H 0.6443 0.4615 0.4165 0.050 Uiso 1 1 calc R B .
C10 C 0.6487(3) 0.53170(12) 0.47075(16) 0.0445(8) Uani 1 1 d . B .
H10 H 0.7146 0.5206 0.5075 0.053 Uiso 1 1 calc R . .
C11 C 0.5959(3) 0.58268(12) 0.47263(15) 0.0402(7) Uani 1 1 d . . .
H11 H 0.6262 0.6065 0.5106 0.048 Uiso 1 1 calc R B .
C12 C 0.4989(2) 0.59990(10) 0.41985(13) 0.0295(6) Uani 1 1 d . B .
C13 C 0.4407(3) 0.65633(11) 0.42221(15) 0.0365(7) Uani 1 1 d . . .
H13 H 0.3751 0.6605 0.3789 0.044 Uiso 1 1 calc R B .
C14 C 0.5427(3) 0.70018(12) 0.41932(19) 0.0609(9) Uani 1 1 d . B .
H14A H 0.5021 0.7360 0.4209 0.091 Uiso 1 1 calc R . .
H14B H 0.5814 0.6966 0.3751 0.091 Uiso 1 1 calc R . .
H14C H 0.6106 0.6962 0.4601 0.091 Uiso 1 1 calc R . .
C15 C 0.3691(4) 0.66256(14) 0.48718(17) 0.0612(9) Uani 1 1 d . B .
H15A H 0.3043 0.6337 0.4872 0.092 Uiso 1 1 calc R . .
H15B H 0.3257 0.6979 0.4855 0.092 Uiso 1 1 calc R . .
H15C H 0.4315 0.6601 0.5306 0.092 Uiso 1 1 calc R . .
C16 C 0.2633(2) 0.64260(9) 0.14141(12) 0.0234(5) Uani 1 1 d . . .
C17 C 0.2679(2) 0.60992(10) 0.08136(13) 0.0282(6) Uani 1 1 d . D .
C18 C 0.2771(3) 0.54886(10) 0.08634(15) 0.0363(7) Uani 1 1 d D . .
H18 H 0.2691 0.5348 0.1350 0.044 Uiso 1 1 calc R C 1
C19 C 0.1588(17) 0.5206(8) 0.0456(13) 0.063(4) Uani 0.64(6) 1 d PD D 2
H19A H 0.1685 0.4812 0.0510 0.095 Uiso 0.64(6) 1 calc PR D 2
H19B H 0.1521 0.5302 -0.0049 0.095 Uiso 0.64(6) 1 calc PR D 2
H19C H 0.0800 0.5323 0.0646 0.095 Uiso 0.64(6) 1 calc PR D 2
C20 C 0.4141(14) 0.5312(9) 0.0764(17) 0.076(5) Uani 0.64(6) 1 d PD D 2
H20A H 0.4208 0.4916 0.0802 0.114 Uiso 0.64(6) 1 calc PR D 2
H20B H 0.4766 0.5479 0.1133 0.114 Uiso 0.64(6) 1 calc PR D 2
H20C H 0.4332 0.5427 0.0294 0.114 Uiso 0.64(6) 1 calc PR D 2
C19' C 0.176(4) 0.5250(15) 0.029(2) 0.077(11) Uani 0.36(6) 1 d PD D 1
H19D H 0.1791 0.4853 0.0317 0.115 Uiso 0.36(6) 1 calc PR D 1
H19E H 0.1945 0.5369 -0.0179 0.115 Uiso 0.36(6) 1 calc PR D 1
H19F H 0.0893 0.5376 0.0367 0.115 Uiso 0.36(6) 1 calc PR D 1
C20' C 0.391(2) 0.5237(13) 0.054(2) 0.064(6) Uani 0.36(6) 1 d PD D 1
H20D H 0.3892 0.4842 0.0598 0.096 Uiso 0.36(6) 1 calc PR D 1
H20E H 0.4728 0.5381 0.0784 0.096 Uiso 0.36(6) 1 calc PR D 1
H20F H 0.3832 0.5327 0.0033 0.096 Uiso 0.36(6) 1 calc PR D 1
C21 C 0.2629(2) 0.63613(11) 0.01570(14) 0.0336(6) Uani 1 1 d . . .
H21 H 0.2664 0.6154 -0.0262 0.040 Uiso 1 1 calc R D .
C22 C 0.2530(2) 0.69174(11) 0.01121(14) 0.0338(6) Uani 1 1 d . D .
H22 H 0.2520 0.7091 -0.0336 0.041 Uiso 1 1 calc R . .
C23 C 0.2445(2) 0.72250(10) 0.07125(13) 0.0293(6) Uani 1 1 d . . .
H23 H 0.2352 0.7607 0.0668 0.035 Uiso 1 1 calc R D .
C24 C 0.2491(2) 0.69894(10) 0.13759(13) 0.0260(6) Uani 1 1 d . D .
C25 C 0.2403(3) 0.73290(10) 0.20406(14) 0.0326(6) Uani 1 1 d . . .
H25 H 0.2119 0.7083 0.2410 0.039 Uiso 1 1 calc R D .
C26 C 0.1407(3) 0.77788(12) 0.19093(17) 0.0520(8) Uani 1 1 d . D .
H26A H 0.0564 0.7624 0.1718 0.078 Uiso 1 1 calc R . .
H26B H 0.1683 0.8038 0.1567 0.078 Uiso 1 1 calc R . .
H26C H 0.1330 0.7966 0.2358 0.078 Uiso 1 1 calc R . .
C27 C 0.3714(3) 0.75596(13) 0.23356(17) 0.0553(9) Uani 1 1 d . D .
H27A H 0.4349 0.7265 0.2418 0.083 Uiso 1 1 calc R . .
H27B H 0.3646 0.7746 0.2786 0.083 Uiso 1 1 calc R . .
H27C H 0.3998 0.7818 0.1994 0.083 Uiso 1 1 calc R . .
C28 C 0.9065(2) 0.62029(9) 0.35759(13) 0.0254(6) Uani 1 1 d . . .
C29 C 0.9524(2) 0.61760(10) 0.43510(13) 0.0280(6) Uani 1 1 d . . .
C30 C 1.0212(2) 0.57297(11) 0.46594(14) 0.0328(6) Uani 1 1 d . . .
H30 H 1.0396 0.5434 0.4368 0.039 Uiso 1 1 calc R . .
C31 C 1.0627(3) 0.57122(12) 0.53803(15) 0.0403(7) Uani 1 1 d . . .
H31 H 1.1086 0.5403 0.5579 0.048 Uiso 1 1 calc R . .
C32 C 1.0387(3) 0.61372(13) 0.58145(16) 0.0488(8) Uani 1 1 d . . .
H32 H 1.0683 0.6125 0.6310 0.059 Uiso 1 1 calc R . .
C33 C 0.9706(3) 0.65834(13) 0.55198(15) 0.0472(8) Uani 1 1 d . . .
H33 H 0.9538 0.6880 0.5814 0.057 Uiso 1 1 calc R . .
C34 C 0.9273(3) 0.65991(11) 0.48006(14) 0.0357(7) Uani 1 1 d . . .
H34 H 0.8793 0.6905 0.4608 0.043 Uiso 1 1 calc R . .
C35 C 0.8952(2) 0.66311(10) 0.31339(13) 0.0257(6) Uani 1 1 d . . .
C36 C 0.9405(2) 0.71858(10) 0.33340(13) 0.0284(6) Uani 1 1 d . . .
C37 C 1.0685(3) 0.72792(11) 0.36324(14) 0.0368(7) Uani 1 1 d . . .
H37 H 1.1273 0.6983 0.3711 0.044 Uiso 1 1 calc R . .
C38 C 1.1106(3) 0.77982(13) 0.38147(15) 0.0504(8) Uani 1 1 d . . .
H38 H 1.1983 0.7857 0.4013 0.061 Uiso 1 1 calc R . .
C39 C 1.0266(4) 0.82299(13) 0.37114(16) 0.0563(9) Uani 1 1 d . . .
H39 H 1.0561 0.8585 0.3842 0.068 Uiso 1 1 calc R . .
C40 C 0.9003(4) 0.81469(12) 0.34193(16) 0.0511(8) Uani 1 1 d . . .
H40 H 0.8421 0.8445 0.3350 0.061 Uiso 1 1 calc R . .
C41 C 0.8572(3) 0.76289(11) 0.32250(14) 0.0366(7) Uani 1 1 d . . .
H41 H 0.7699 0.7576 0.3015 0.044 Uiso 1 1 calc R . .
C42 C 0.7146(2) 0.68678(11) 0.13304(13) 0.0301(6) Uani 1 1 d . . .
C43 C 0.5888(2) 0.67682(13) 0.08473(15) 0.0458(8) Uani 1 1 d . . .
H43A H 0.5741 0.6377 0.0793 0.069 Uiso 1 1 calc R . .
H43B H 0.5942 0.6930 0.0380 0.069 Uiso 1 1 calc R . .
H43C H 0.5166 0.6933 0.1056 0.069 Uiso 1 1 calc R . .
C44 C 0.7394(3) 0.74660(11) 0.14216(15) 0.0409(7) Uani 1 1 d . . .
H44A H 0.8211 0.7523 0.1736 0.061 Uiso 1 1 calc R . .
H44B H 0.6679 0.7634 0.1632 0.061 Uiso 1 1 calc R . .
H44C H 0.7455 0.7631 0.0957 0.061 Uiso 1 1 calc R . .
C45 C 0.8331(2) 0.65465(11) 0.11226(13) 0.0321(6) Uani 1 1 d . . .
C46 C 0.9056(3) 0.68357(12) 0.05907(14) 0.0423(7) Uani 1 1 d . . .
H46A H 0.9289 0.7202 0.0764 0.063 Uiso 1 1 calc R . .
H46B H 0.8501 0.6859 0.0132 0.063 Uiso 1 1 calc R . .
H46C H 0.9847 0.6633 0.0532 0.063 Uiso 1 1 calc R . .
C47 C 0.7968(3) 0.59754(12) 0.08507(15) 0.0469(8) Uani 1 1 d . . .
H47A H 0.7497 0.5788 0.1194 0.070 Uiso 1 1 calc R . .
H47B H 0.8760 0.5773 0.0793 0.070 Uiso 1 1 calc R . .
H47C H 0.7415 0.5999 0.0391 0.070 Uiso 1 1 calc R . .
C48 C 0.8626(3) 0.57000(11) 0.31675(14) 0.0322(6) Uani 1 1 d . . .
B1 B 0.8359(3) 0.64197(12) 0.23497(16) 0.0285(7) Uani 1 1 d . . .
N1 N 0.36395(18) 0.58111(7) 0.30756(10) 0.0228(5) Uani 1 1 d . . .
N2 N 0.27595(18) 0.61661(7) 0.21021(10) 0.0219(4) Uani 1 1 d . . .
O1 O 0.70512(15) 0.66399(7) 0.20388(9) 0.0289(4) Uani 1 1 d . . .
O2 O 0.91534(15) 0.65154(7) 0.17925(9) 0.0300(4) Uani 1 1 d . . .
O3 O 0.81687(17) 0.58274(7) 0.24965(9) 0.0344(4) Uani 1 1 d . . .
O4 O 0.8669(2) 0.52397(7) 0.33841(10) 0.0469(5) Uani 1 1 d . . .
Cu1 Cu 0.55346(3) 0.631820(12) 0.227910(16) 0.02587(10) Uani 1 1 d . . .

loop_
_atom_site_aniso_label
_atom_site_aniso_U_11
_atom_site_aniso_U_22
_atom_site_aniso_U_33
_atom_site_aniso_U_23
_atom_site_aniso_U_13
_atom_site_aniso_U_12
C1 0.0236(13) 0.0217(13) 0.0220(14) -0.0027(10) 0.0021(11) 0.0008(10)
C2 0.0195(13) 0.0340(14) 0.0304(15) 0.0014(12) 0.0039(11) -0.0013(11)
C3 0.0232(13) 0.0313(14) 0.0312(15) 0.0047(11) 0.0090(11) -0.0027(11)
C4 0.0201(13) 0.0328(15) 0.0238(14) 0.0067(11) 0.0016(11) -0.0011(10)
C5 0.0315(15) 0.0304(15) 0.0355(16) 0.0063(12) 0.0058(12) 0.0009(11)
C6 0.0645(16) 0.0326(13) 0.0523(15) -0.0042(11) 0.0040(12) 0.0077(11)
C7 0.0645(16) 0.0326(13) 0.0523(15) -0.0042(11) 0.0040(12) 0.0077(11)
C8 0.0645(16) 0.0326(13) 0.0523(15) -0.0042(11) 0.0040(12) 0.0077(11)
C7' 0.0645(16) 0.0326(13) 0.0523(15) -0.0042(11) 0.0040(12) 0.0077(11)
C8' 0.0645(16) 0.0326(13) 0.0523(15) -0.0042(11) 0.0040(12) 0.0077(11)
C9 0.0372(16) 0.0430(17) 0.0431(18) 0.0087(14) 0.0008(14) 0.0116(13)
C10 0.0334(16) 0.060(2) 0.0376(18) 0.0118(15) -0.0036(14) 0.0066(14)
C11 0.0342(16) 0.0530(19) 0.0318(16) -0.0011(14) -0.0015(13) -0.0009(13)
C12 0.0269(14) 0.0362(15) 0.0254(15) 0.0029(12) 0.0032(11) -0.0028(11)
C13 0.0424(17) 0.0366(16) 0.0289(16) -0.0075(12) -0.0012(13) -0.0017(13)
C14 0.067(2) 0.0435(19) 0.069(2) -0.0009(17) -0.0030(19) -0.0140(16)
C15 0.082(3) 0.056(2) 0.048(2) -0.0069(17) 0.0191(19) 0.0153(18)
C16 0.0161(12) 0.0309(14) 0.0231(14) 0.0012(11) 0.0020(10) 0.0006(10)
C17 0.0228(13) 0.0332(14) 0.0279(15) -0.0014(12) 0.0011(11) -0.0014(11)
C18 0.0447(17) 0.0337(15) 0.0310(16) -0.0071(12) 0.0071(13) 0.0018(13)
C19 0.064(6) 0.055(7) 0.065(9) 0.001(5) -0.014(6) -0.020(5)
C20 0.077(7) 0.031(6) 0.124(13) -0.017(6) 0.030(6) 0.007(5)
C19' 0.13(2) 0.030(8) 0.066(14) -0.006(9) -0.006(11) -0.029(9)
C20' 0.036(9) 0.044(9) 0.118(17) -0.041(9) 0.028(9) -0.004(6)
C21 0.0334(15) 0.0453(17) 0.0218(15) -0.0049(12) 0.0027(12) -0.0012(12)
C22 0.0264(14) 0.0492(18) 0.0252(15) 0.0072(13) 0.0015(12) 0.0016(12)
C23 0.0246(14) 0.0309(15) 0.0321(16) 0.0062(12) 0.0023(12) 0.0029(11)
C24 0.0205(13) 0.0308(14) 0.0265(15) 0.0027(11) 0.0023(11) 0.0023(10)
C25 0.0455(17) 0.0269(14) 0.0262(15) 0.0006(11) 0.0076(13) 0.0039(12)
C26 0.057(2) 0.0486(19) 0.051(2) -0.0128(15) 0.0092(16) 0.0190(15)
C27 0.056(2) 0.059(2) 0.047(2) -0.0253(16) -0.0056(16) 0.0050(16)
C28 0.0216(13) 0.0301(14) 0.0244(14) 0.0023(11) 0.0021(11) 0.0041(10)
C29 0.0230(13) 0.0326(15) 0.0288(15) 0.0057(11) 0.0045(11) 0.0003(10)
C30 0.0298(15) 0.0353(15) 0.0324(16) 0.0067(12) 0.0011(12) -0.0011(11)
C31 0.0354(16) 0.0471(18) 0.0357(17) 0.0179(14) -0.0053(13) 0.0006(13)
C32 0.057(2) 0.062(2) 0.0255(16) 0.0080(15) -0.0047(14) -0.0045(16)
C33 0.058(2) 0.056(2) 0.0281(17) -0.0025(14) 0.0036(15) 0.0032(15)
C34 0.0395(16) 0.0385(16) 0.0290(16) 0.0042(12) 0.0036(13) 0.0069(12)
C35 0.0178(13) 0.0331(15) 0.0265(14) 0.0034(11) 0.0038(11) 0.0041(10)
C36 0.0327(15) 0.0315(15) 0.0220(14) 0.0025(11) 0.0076(11) -0.0004(11)
C37 0.0369(16) 0.0445(17) 0.0285(16) 0.0004(13) 0.0027(13) -0.0048(13)
C38 0.055(2) 0.062(2) 0.0333(18) -0.0023(15) 0.0019(15) -0.0211(17)
C39 0.091(3) 0.0419(19) 0.0373(19) -0.0048(15) 0.0138(19) -0.0203(19)
C40 0.081(3) 0.0323(17) 0.0432(19) 0.0052(14) 0.0190(18) 0.0092(16)
C41 0.0412(16) 0.0394(17) 0.0303(16) 0.0050(13) 0.0092(13) 0.0068(13)
C42 0.0209(13) 0.0476(17) 0.0221(14) 0.0126(12) 0.0037(11) 0.0013(11)
C43 0.0249(15) 0.080(2) 0.0310(17) 0.0168(15) 0.0005(13) -0.0001(14)
C44 0.0371(16) 0.0472(18) 0.0397(18) 0.0171(14) 0.0098(13) 0.0072(13)
C45 0.0252(14) 0.0490(17) 0.0213(14) 0.0052(12) 0.0005(11) 0.0025(12)
C46 0.0291(15) 0.069(2) 0.0291(16) 0.0090(14) 0.0034(13) 0.0047(14)
C47 0.0492(19) 0.056(2) 0.0339(17) -0.0072(14) 0.0002(14) 0.0020(15)
C48 0.0344(15) 0.0352(16) 0.0264(15) 0.0055(12) 0.0019(12) 0.0022(12)
B1 0.0239(15) 0.0340(17) 0.0266(17) 0.0063(13) 0.0003(13) 0.0001(12)
N1 0.0206(11) 0.0252(11) 0.0226(11) 0.0017(9) 0.0023(9) -0.0008(8)
N2 0.0191(10) 0.0247(11) 0.0222(11) 0.0005(8) 0.0038(9) 0.0008(8)
O1 0.0191(9) 0.0424(11) 0.0247(10) 0.0098(8) 0.0015(7) -0.0010(7)
O2 0.0216(9) 0.0432(10) 0.0242(10) 0.0060(8) -0.0006(8) 0.0054(7)
O3 0.0432(11) 0.0312(10) 0.0261(10) 0.0033(8) -0.0051(8) -0.0031(8)
O4 0.0688(14) 0.0311(11) 0.0369(12) 0.0101(9) -0.0072(10) -0.0029(10)
Cu1 0.01999(17) 0.03380(19) 0.02405(18) 0.00449(14) 0.00371(12) -0.00147(13)

loop_
_atom_type_symbol
_atom_type_description
_atom_type_scat_dispersion_real
_atom_type_scat_dispersion_imag
_atom_type_scat_source
C C 0.0033 0.0016 'International Tables Vol C Tables 4.2.6.8 and 6.1.1.4'
H H 0.0000 0.0000 'International Tables Vol C Tables 4.2.6.8 and 6.1.1.4'
B B 0.0013 0.0007 'International Tables Vol C Tables 4.2.6.8 and 6.1.1.4'
N N 0.0061 0.0033 'International Tables Vol C Tables 4.2.6.8 and 6.1.1.4'
O O 0.0106 0.0060 'International Tables Vol C Tables 4.2.6.8 and 6.1.1.4'
Cu Cu 0.3201 1.2651 'International Tables Vol C Tables 4.2.6.8 and 6.1.1.4'

loop_
_geom_angle_atom_site_label_1
_geom_angle_atom_site_label_2
_geom_angle_atom_site_label_3
_geom_angle
N1 C1 N2 104.08(19)
N1 C1 Cu1 129.82(17)
N2 C1 Cu1 125.98(18)
C3 C2 N2 106.3(2)
C3 C2 H2 126.9
N2 C2 H2 126.9
C2 C3 N1 107.2(2)
C2 C3 H3 126.4
N1 C3 H3 126.4
C12 C4 C5 123.7(2)
C12 C4 N1 118.3(2)
C5 C4 N1 118.0(2)
C9 C5 C4 116.5(2)
C9 C5 C6 121.7(2)
C4 C5 C6 121.7(2)
C8 C6 C5 114.7(3)
C8 C6 C7' 87.3(4)
C5 C6 C7' 111.7(4)
C8 C6 C8' 25.8(3)
C5 C6 C8' 105.7(4)
C7' C6 C8' 112.9(5)
C8 C6 C7 110.1(3)
C5 C6 C7 110.1(3)
C7' C6 C7 25.7(3)
C8' C6 C7 134.0(4)
C8 C6 H6 123.2
C5 C6 H6 108.8
C7' C6 H6 108.8
C8' C6 H6 108.8
C7 C6 H6 86.0
C6 C7 H7A 109.5
C6 C7 H7B 109.5
H7A C7 H7B 109.5
C6 C7 H7C 109.5
H7A C7 H7C 109.5
H7B C7 H7C 109.5
C6 C8 H8A 109.5
C6 C8 H8B 109.5
H8A C8 H8B 109.5
C6 C8 H8C 109.5
H8A C8 H8C 109.5
H8B C8 H8C 109.5
C6 C7' H7'1 109.5
C6 C7' H7'2 109.5
H7'1 C7' H7'2 109.5
C6 C7' H7'3 109.5
H7'1 C7' H7'3 109.5
H7'2 C7' H7'3 109.5
C6 C8' H8'1 109.5
C6 C8' H8'2 109.5
H8'1 C8' H8'2 109.5
C6 C8' H8'3 109.5
H8'1 C8' H8'3 109.5
H8'2 C8' H8'3 109.5
C10 C9 C5 121.4(3)
C10 C9 H9 119.3
C5 C9 H9 119.3
C9 C10 C11 120.7(3)
C9 C10 H10 119.7
C11 C10 H10 119.7
C10 C11 C12 121.0(3)
C10 C11 H11 119.5
C12 C11 H11 119.5
C4 C12 C11 116.8(2)
C4 C12 C13 122.4(2)
C11 C12 C13 120.8(2)
C12 C13 C14 111.6(2)
C12 C13 C15 110.7(2)
C14 C13 C15 111.9(3)
C12 C13 H13 107.5
C14 C13 H13 107.5
C15 C13 H13 107.5
C13 C14 H14A 109.5
C13 C14 H14B 109.5
H14A C14 H14B 109.5
C13 C14 H14C 109.5
H14A C14 H14C 109.5
H14B C14 H14C 109.5
C13 C15 H15A 109.5
C13 C15 H15B 109.5
H15A C15 H15B 109.5
C13 C15 H15C 109.5
H15A C15 H15C 109.5
H15B C15 H15C 109.5
C24 C16 C17 123.0(2)
C24 C16 N2 119.0(2)
C17 C16 N2 118.1(2)
C21 C17 C16 117.2(2)
C21 C17 C18 120.7(2)
C16 C17 C18 122.1(2)
C17 C18 C20 109.2(8)
C17 C18 C19' 107.9(15)
C20 C18 C19' 112(3)
C17 C18 C19 112.5(8)
C20 C18 C19 120.6(17)
C19' C18 C19 15(2)
C17 C18 C20' 115.1(13)
C20 C18 C20' 18.7(14)
C19' C18 C20' 93(3)
C19 C18 C20' 102.9(19)
C17 C18 H18 113.0
C20 C18 H18 102.0
C19' C18 H18 113.0
C19 C18 H18 98.6
C20' C18 H18 113.0
C18 C19 H19A 109.5
C18 C19 H19B 109.5
H19A C19 H19B 109.5
C18 C19 H19C 109.5
H19A C19 H19C 109.5
H19B C19 H19C 109.5
C18 C20 H20A 109.5
C18 C20 H20B 109.5
H20A C20 H20B 109.5
C18 C20 H20C 109.5
H20A C20 H20C 109.5
H20B C20 H20C 109.5
C18 C19' H19D 109.5
C18 C19' H19E 109.5
H19D C19' H19E 109.5
C18 C19' H19F 109.5
H19D C19' H19F 109.5
H19E C19' H19F 109.5
C18 C20' H20D 109.5
C18 C20' H20E 109.5
H20D C20' H20E 109.5
C18 C20' H20F 109.5
H20D C20' H20F 109.5
H20E C20' H20F 109.5
C22 C21 C17 120.6(2)
C22 C21 H21 119.7
C17 C21 H21 119.7
C21 C22 C23 120.6(2)
C21 C22 H22 119.7
C23 C22 H22 119.7
C22 C23 C24 121.5(2)
C22 C23 H23 119.3
C24 C23 H23 119.3
C23 C24 C16 117.1(2)
C23 C24 C25 121.5(2)
C16 C24 C25 121.3(2)
C27 C25 C26 110.3(2)
C27 C25 C24 111.2(2)
C26 C25 C24 112.3(2)
C27 C25 H25 107.6
C26 C25 H25 107.6
C24 C25 H25 107.6
C25 C26 H26A 109.5
C25 C26 H26B 109.5
H26A C26 H26B 109.5
C25 C26 H26C 109.5
H26A C26 H26C 109.5
H26B C26 H26C 109.5
C25 C27 H27A 109.5
C25 C27 H27B 109.5
H27A C27 H27B 109.5
C25 C27 H27C 109.5
H27A C27 H27C 109.5
H27B C27 H27C 109.5
C35 C28 C29 130.0(2)
C35 C28 C48 109.4(2)
C29 C28 C48 120.7(2)
C34 C29 C30 117.4(2)
C34 C29 C28 120.7(2)
C30 C29 C28 121.9(2)
C31 C30 C29 121.0(3)
C31 C30 H30 119.5
C29 C30 H30 119.5
C32 C31 C30 120.8(3)
C32 C31 H31 119.6
C30 C31 H31 119.6
C31 C32 C33 119.1(3)
C31 C32 H32 120.4
C33 C32 H32 120.4
C34 C33 C32 120.3(3)
C34 C33 H33 119.9
C32 C33 H33 119.9
C33 C34 C29 121.4(3)
C33 C34 H34 119.3
C29 C34 H34 119.3
C28 C35 C36 124.6(2)
C28 C35 B1 108.2(2)
C36 C35 B1 127.1(2)
C41 C36 C37 118.1(2)
C41 C36 C35 121.1(2)
C37 C36 C35 120.7(2)
C38 C37 C36 120.5(3)
C38 C37 H37 119.7
C36 C37 H37 119.7
C39 C38 C37 120.5(3)
C39 C38 H38 119.7
C37 C38 H38 119.7
C40 C39 C38 119.8(3)
C40 C39 H39 120.1
C38 C39 H39 120.1
C39 C40 C41 120.2(3)
C39 C40 H40 119.9
C41 C40 H40 119.9
C40 C41 C36 120.7(3)
C40 C41 H41 119.6
C36 C41 H41 119.6
O1 C42 C44 107.5(2)
O1 C42 C43 109.6(2)
C44 C42 C43 110.5(2)
O1 C42 C45 100.76(18)
C44 C42 C45 113.5(2)
C43 C42 C45 114.3(2)
C42 C43 H43A 109.5
C42 C43 H43B 109.5
H43A C43 H43B 109.5
C42 C43 H43C 109.5
H43A C43 H43C 109.5
H43B C43 H43C 109.5
C42 C44 H44A 109.5
C42 C44 H44B 109.5
H44A C44 H44B 109.5
C42 C44 H44C 109.5
H44A C44 H44C 109.5
H44B C44 H44C 109.5
O2 C45 C46 108.9(2)
O2 C45 C47 109.9(2)
C46 C45 C47 109.3(2)
O2 C45 C42 101.61(19)
C46 C45 C42 114.1(2)
C47 C45 C42 112.7(2)
C45 C46 H46A 109.5
C45 C46 H46B 109.5
H46A C46 H46B 109.5
C45 C46 H46C 109.5
H46A C46 H46C 109.5
H46B C46 H46C 109.5
C45 C47 H47A 109.5
C45 C47 H47B 109.5
H47A C47 H47B 109.5
C45 C47 H47C 109.5
H47A C47 H47C 109.5
H47B C47 H47C 109.5
O4 C48 O3 122.6(2)
O4 C48 C28 127.4(2)
O3 C48 C28 110.1(2)
O2 B1 O3 113.3(2)
O2 B1 O1 103.12(19)
O3 B1 O1 106.74(19)
O2 B1 C35 115.8(2)
O3 B1 C35 100.71(19)
O1 B1 C35 117.2(2)
C1 N1 C3 111.24(19)
C1 N1 C4 123.15(19)
C3 N1 C4 125.6(2)
C1 N2 C2 111.2(2)
C1 N2 C16 122.46(19)
C2 N2 C16 126.32(19)
C42 O1 B1 109.24(18)
C42 O1 Cu1 122.91(13)
B1 O1 Cu1 119.69(15)
C45 O2 B1 109.00(18)
C48 O3 B1 111.43(19)
C1 Cu1 O1 173.33(9)

loop_
_geom_bond_atom_site_label_1
_geom_bond_atom_site_label_2
_geom_bond_distance
C1 N1 1.348(3)
C1 N2 1.362(3)
C1 Cu1 1.862(2)
C2 C3 1.336(3)
C2 N2 1.392(3)
C2 H2 0.9500
C3 N1 1.388(3)
C3 H3 0.9500
C4 C12 1.388(3)
C4 C5 1.396(3)
C4 N1 1.448(3)
C5 C9 1.387(4)
C5 C6 1.517(4)
C6 C8 1.508(5)
C6 C7' 1.535(8)
C6 C8' 1.544(8)
C6 C7 1.560(6)
C6 H6 1.0000
C7 H7A 0.9800
C7 H7B 0.9800
C7 H7C 0.9800
C8 H8A 0.9800
C8 H8B 0.9800
C8 H8C 0.9800
C7' H7'1 0.9800
C7' H7'2 0.9800
C7' H7'3 0.9800
C8' H8'1 0.9800
C8' H8'2 0.9800
C8' H8'3 0.9800
C9 C10 1.368(4)
C9 H9 0.9500
C10 C11 1.374(4)
C10 H10 0.9500
C11 C12 1.390(3)
C11 H11 0.9500
C12 C13 1.520(4)
C13 C14 1.520(4)
C13 C15 1.528(4)
C13 H13 1.0000
C14 H14A 0.9800
C14 H14B 0.9800
C14 H14C 0.9800
C15 H15A 0.9800
C15 H15B 0.9800
C15 H15C 0.9800
C16 C24 1.398(3)
C16 C17 1.401(3)
C16 N2 1.444(3)
C17 C21 1.397(4)
C17 C18 1.511(4)
C18 C20 1.523(9)
C18 C19' 1.526(13)
C18 C19 1.530(9)
C18 C20' 1.531(13)
C18 H18 1.0000
C19 H19A 0.9800
C19 H19B 0.9800
C19 H19C 0.9800
C20 H20A 0.9800
C20 H20B 0.9800
C20 H20C 0.9800
C19' H19D 0.9800
C19' H19E 0.9800
C19' H19F 0.9800
C20' H20D 0.9800
C20' H20E 0.9800
C20' H20F 0.9800
C21 C22 1.376(4)
C21 H21 0.9500
C22 C23 1.380(4)
C22 H22 0.9500
C23 C24 1.381(3)
C23 H23 0.9500
C24 C25 1.526(3)
C25 C27 1.514(4)
C25 C26 1.514(4)
C25 H25 1.0000
C26 H26A 0.9800
C26 H26B 0.9800
C26 H26C 0.9800
C27 H27A 0.9800
C27 H27B 0.9800
C27 H27C 0.9800
C28 C35 1.343(3)
C28 C29 1.486(3)
C28 C48 1.501(3)
C29 C34 1.393(4)
C29 C30 1.397(3)
C30 C31 1.379(4)
C30 H30 0.9500
C31 C32 1.376(4)
C31 H31 0.9500
C32 C33 1.385(4)
C32 H32 0.9500
C33 C34 1.379(4)
C33 H33 0.9500
C34 H34 0.9500
C35 C36 1.479(3)
C35 B1 1.619(4)
C36 C41 1.392(3)
C36 C37 1.393(4)
C37 C38 1.381(4)
C37 H37 0.9500
C38 C39 1.373(5)
C38 H38 0.9500
C39 C40 1.370(5)
C39 H39 0.9500
C40 C41 1.387(4)
C40 H40 0.9500
C41 H41 0.9500
C42 O1 1.471(3)
C42 C44 1.503(4)
C42 C43 1.514(3)
C42 C45 1.557(4)
C43 H43A 0.9800
C43 H43B 0.9800
C43 H43C 0.9800
C44 H44A 0.9800
C44 H44B 0.9800
C44 H44C 0.9800
C45 O2 1.437(3)
C45 C46 1.514(4)
C45 C47 1.529(4)
C46 H46A 0.9800
C46 H46B 0.9800
C46 H46C 0.9800
C47 H47A 0.9800
C47 H47B 0.9800
C47 H47C 0.9800
C48 O4 1.206(3)
C48 O3 1.336(3)
B1 O2 1.443(3)
B1 O3 1.504(3)
B1 O1 1.509(3)
O1 Cu1 1.8723(16)

loop_
_platon_squeeze_void_nr
_platon_squeeze_void_average_x
_platon_squeeze_void_average_y
_platon_squeeze_void_average_z
_platon_squeeze_void_volume
_platon_squeeze_void_count_electrons
_platon_squeeze_void_content
1 0.003 0.413 0.177 176 44 ' '
2 -0.004 0.586 0.823 176 44 ' '
3 0.503 0.086 0.677 176 44 ' '
4 0.497 0.913 0.323 176 44 ' '
